data_4121270
loop_
_publ_author_name
'Wataru Kosaka'
'Kayo Yamagishi'
'Akihiro Hori'
'Hiroshi Sato'
'Ryotaro Matsuda'
'Susumu Kitagawa'
'Masaki Takata'
'Hitoshi Miyasaka'

_publ_section_title
;
 Selective NO Trapping in the Pores of Chain-Type Complex Assemblies Based
 on Electronically Activated Paddlewheel-Type [Ru2II,II]/[Rh2II,II] Dimers
;
_journal_name_full 'Journal of the American Chemical Society'
_journal_page_first 18469
_journal_page_last 18480
_journal_paper_doi 10.1021/ja4076056
_journal_volume 135
_journal_year 2013
_chemical_formula_moiety 'C44 H32 Cl4 N2 O12 Ru2'
_chemical_formula_sum 'C44 H32 Cl4 N2 O12 Ru2'
_chemical_formula_weight 1124.68
_chemical_name_common '[Ru2(4-Cl-2-OMe-PhCO2)4(phz)]'
_chemical_name_systematic ' ?'
_space_group_IT_number 2
_symmetry_cell_setting triclinic
_symmetry_Int_Tables_number 2
_symmetry_space_group_name_Hall '-P 1'
_symmetry_space_group_name_H-M 'P -1'
_cell_angle_alpha 79.836(4)
_cell_angle_beta 106.536(5)
_cell_angle_gamma 86.339(5)
_cell_formula_units_Z 1
_cell_length_a 9.8692(4)
_cell_length_b 11.0682(3)
_cell_length_c 10.7563(4)
_cell_measurement_temperature 100(1)
_cell_volume 1100.55(8)
_computing_cell_refinement 'RIETAN-FP (Izumi and Momma, 2007)'
_computing_molecular_graphics 'VESTA (Momma and Izumi, 2008)'
_computing_structure_refinement 'RIETAN-FP (Izumi and Momma, 2007)'
_computing_structure_solution FOX
_diffrn_ambient_temperature 100(1)
_diffrn_detector 'imaging plate'
_diffrn_measurement_device_type debye-scherrer
_diffrn_radiation_monochromator 'Si crystal'
_diffrn_radiation_type synchrotron
_diffrn_radiation_wavelength 0.799090
_diffrn_source synchrotron
_exptl_crystal_density_diffrn 1.6969
_exptl_crystal_F_000 562.00
_pd_calc_method 'Rietveld Refinement'
_pd_char_colour dark_brown
_pd_instr_location ' ?'
_pd_meas_2theta_range_inc 0.0100
_pd_meas_2theta_range_max 78.0500
_pd_meas_2theta_range_min 2.0000
_pd_meas_number_of_points 7606
_pd_meas_scan_method step
_pd_proc_2theta_range_inc 0.0100
_pd_proc_2theta_range_max 50.0000
_pd_proc_2theta_range_min 3.0000
_pd_proc_ls_background_function 'composite background function'
_pd_proc_ls_pref_orient_corr ' ?'
_pd_proc_ls_profile_function 'split Pearson VII function'
_pd_proc_ls_prof_R_factor 0.01965
_pd_proc_ls_prof_wR_expected 0.00603
_pd_proc_ls_prof_wR_factor 0.02783
_pd_spec_mounting ' ?'
_pd_spec_mount_mode reflection
_refine_diff_density_max 0.0
_refine_diff_density_min 0.0
_refine_ls_extinction_method none
_refine_ls_goodness_of_fit_all 4.6158
_refine_ls_hydrogen_treatment riding
_refine_ls_matrix_type full
_refine_ls_number_constraints 30
_refine_ls_number_parameters 103
_refine_ls_number_restraints 0
_refine_ls_R_factor_all 0.01860
_refine_ls_R_Fsqd_factor 0.01815
_refine_ls_R_I_factor 0.04114
_refine_ls_shift/su_max 0.0
_refine_ls_weighting_details 1/<i>y</i>~i~
_refine_ls_weighting_scheme sigma
_cod_data_source_file ja4076056_si_007.cif
_cod_data_source_block Ru-4Cl2OMe-phz-dry
_cod_database_code 4121270

loop_
_symmetry_equiv_pos_site_id
_symmetry_equiv_pos_as_xyz
1 x,y,z
2 -x,-y,-z

loop_
_atom_site_label
_atom_site_fract_x
_atom_site_fract_y
_atom_site_fract_z
_atom_site_occupancy
_atom_site_symmetry_multiplicity
_atom_site_Wyckoff_symbol
_atom_site_adp_type
_atom_site_U_iso_or_equiv
_atom_site_type_symbol
C1 0.373(8) 0.582(8) 0.744(7) 1 2 i Uiso 0.03342 C
C2 0.706(9) 0.381(8) 0.399(8) 1 2 i Uiso 0.03342 C
C3 0.631(8) 0.357(8) 0.492(9) 1 2 i Uiso 0.03342 C
C4 0.577(6) 0.678(6) 0.441(7) 1 2 i Uiso 0.03342 C
C5 0.293(9) 0.680(7) 0.372(8) 1 2 i Uiso 0.03342 C
C6 0.143(8) 0.690(7) 0.337(6) 1 2 i Uiso 0.03342 C
C7 0.074(8) 0.662(8) 0.435(8) 1 2 i Uiso 0.03342 C
C8 0.85(1) 0.372(8) 0.435(8) 1 2 i Uiso 0.03342 C
Cl1 0.044(2) 0.736(2) 0.169(2) 1 2 i Uiso 0.03342 Cl
O1 0.505(5) 0.577(4) 0.781(5) 1 2 i Uiso 0.03342 O
O2 0.302(5) 0.558(4) 0.821(5) 1 2 i Uiso 0.03342 O
O3 0.484(6) 0.368(5) 0.454(5) 1 2 i Uiso 0.03342 O
C9 0.532(9) 0.717(6) 0.065(7) 1 2 i Uiso 0.03342 C
C10 0.567(9) 0.819(6) 0.140(8) 1 2 i Uiso 0.03342 C
C11 0.466(7) 0.914(7) 0.125(7) 1 2 i Uiso 0.03342 C
C12 0.779(6) 0.006(6) 0.942(7) 1 2 i Uiso 0.03342 C
C13 0.497(8) 0.009(7) 0.196(8) 1 2 i Uiso 0.03342 C
C14 0.634(9) 0.005(7) 0.285(8) 1 2 i Uiso 0.03342 C
C15 0.738(9) 0.913(8) 0.302(7) 1 2 i Uiso 0.03342 C
C16 0.704(9) 0.820(6) 0.228(7) 1 2 i Uiso 0.03342 C
Cl2 0.677(2) 0.117(2) 0.376(2) 1 2 i Uiso 0.03342 Cl
O4 0.616(5) 0.678(4) 0.010(5) 1 2 i Uiso 0.03342 O
O5 0.417(5) 0.675(4) 0.060(5) 1 2 i Uiso 0.03342 O
O6 0.667(5) 0.085(4) 0.963(5) 1 2 i Uiso 0.03342 O
N1 0.147(6) 0.509(8) 0.029(7) 1 2 i Uiso 0.03342 n
C17 0.90(1) 0.588(8) 0.908(8) 1 2 i Uiso 0.03342 C
C18 0.805(8) 0.681(8) 0.810(7) 1 2 i Uiso 0.03342 C
C19 0.851(8) 0.781(7) 0.743(6) 1 2 i Uiso 0.03342 C
C20 0.00(1) 0.205(6) 0.228(7) 1 2 i Uiso 0.03342 C
C21 0.906(7) 0.296(7) 0.132(8) 1 2 i Uiso 0.03342 C
C22 0.95(1) 0.402(8) 0.062(8) 1 2 i Uiso 0.03342 C
Ru1 0.6067(7) 0.5018(8) 0.9772(9) 1 2 i Uiso 0.00572 Ru
H4A 0.54812 0.63336 0.37096 1 2 i Uiso 0.0401 H
H4B 0.67918 0.66644 0.47592 1 2 i Uiso 0.0401 H
H4C 0.54472 0.76435 0.40726 1 2 i Uiso 0.0401 H
H5 0.34011 0.69760 0.30882 1 2 i Uiso 0.0401 H
H7 0.97491 0.66875 0.40824 1 2 i Uiso 0.0401 H
H8 0.90247 0.38959 0.37187 1 2 i Uiso 0.0401 H
H12A 0.75731 0.92241 0.95178 1 2 i Uiso 0.0401 H
H12B 0.86872 0.01009 1.00545 1 2 i Uiso 0.0401 H
H12C 0.78571 0.03368 0.85397 1 2 i Uiso 0.0401 H
H13 0.42705 0.07460 0.18422 1 2 i Uiso 0.0401 H
H15 0.82838 0.91067 0.35950 1 2 i Uiso 0.0401 H
H16 0.77459 0.75573 0.23782 1 2 i Uiso 0.0401 H
H18 0.70818 0.67561 0.78977 1 2 i Uiso 0.0401 H
H19 0.78448 0.83981 0.67881 1 2 i Uiso 0.0401 H
H20 0.96813 0.13836 0.27264 1 2 i Uiso 0.0401 H
H21 0.80890 0.28916 0.11224 1 2 i Uiso 0.0401 H

loop_
_atom_type_symbol
_atom_type_description
_atom_type_scat_dispersion_real
_atom_type_scat_dispersion_imag
_atom_type_scat_source
Ru Ru -1.0980 1.0370 'S. Sasaki (1989) KEK Report 88-14'
C C 0.0033 0.0021 'S. Sasaki (1989) KEK Report 88-14'
O O 0.0113 0.0079 'S. Sasaki (1989) KEK Report 88-14'
H H 0.0000 0.0000 'S. Sasaki (1989) KEK Report 88-14'
N N 0.0063 0.0043 'S. Sasaki (1989) KEK Report 88-14'
Cl Cl 0.1615 0.2011 'S. Sasaki (1989) KEK Report 88-14'

loop_
_geom_angle_atom_site_label_1
_geom_angle_atom_site_label_2
_geom_angle_atom_site_label_3
_geom_angle
_geom_angle_site_symmetry_1
_geom_angle_site_symmetry_3
C3 C2 C8 123(8) 1_555 1_555
C3 C2 C1 120(8) 1_555 2_666
C8 C2 C1 117(8) 1_555 2_666
O3 C3 C2 122(8) 1_555 1_555
O3 C3 C5 119(8) 1_555 2_666
C2 C3 C5 120(8) 1_555 2_666
C7 C8 C2 117(8) 2_666 1_555
O2 C1 O1 123(7) 1_555 1_555
O2 C1 C2 117(7) 1_555 2_666
O1 C1 C2 120(7) 1_555 2_666
C3 C5 C6 117(6) 2_666 1_555
C8 C7 C6 123(8) 2_666 1_555
C7 C6 C5 121(7) 1_555 1_555
C7 C6 Cl1 121(7) 1_555 1_555
C5 C6 Cl1 119(7) 1_555 1_555
C1 O2 Ru1 123(5) 1_555 2_667
C1 O1 Ru1 117(5) 1_555 1_555
C3 O3 C4 115(6) 1_555 2_666
C11 C10 C16 118(7) 1_555 1_555
C11 C10 C9 120(9) 1_555 1_555
C16 C10 C9 122(8) 1_555 1_555
C10 C11 O6 119(7) 1_555 2_666
C10 C11 C13 120(7) 1_555 1_565
O6 C11 C13 121(8) 2_666 1_565
C15 C16 C10 123(8) 1_555 1_555
O4 C9 O5 123(6) 1_555 1_555
O4 C9 C10 120(8) 1_555 1_555
O5 C9 C10 117(8) 1_555 1_555
C14 C13 C11 119(7) 1_555 1_545
C14 C15 C16 118(8) 1_565 1_555
C15 C14 C13 122(7) 1_545 1_555
C15 C14 Cl2 117(7) 1_545 1_555
C13 C14 Cl2 121(7) 1_555 1_555
C9 O4 Ru1 117(4) 1_555 1_554
C9 O5 Ru1 119(5) 1_555 2_666
C11 O6 C12 114(6) 2_666 1_555
C17 N1 C22 119(6) 2_666 2_665
N1 C17 C18 120(10) 2_666 1_555
N1 C17 C22 120(8) 2_666 2_766
C18 C17 C22 117.5(7) 1_555 2_766
N1 C22 C21 121(9) 2_665 1_555
N1 C22 C17 121(8) 2_665 2_766
C21 C22 C17 120(10) 1_555 2_766
C20 C21 C22 123(8) 1_555 1_555
C21 C20 C19 117(7) 1_455 2_666
C18 C19 C20 121(8) 1_555 2_666
C19 C18 C17 123(9) 1_555 1_555
Ru1 Ru1 N1 170(2) 2_667 2_666

loop_
_geom_bond_atom_site_label_1
_geom_bond_atom_site_label_2
_geom_bond_distance
_geom_bond_site_symmetry_2
C2 C3 1.40(8) 1_555
C2 C8 1.40(9) 1_555
C2 C1 1.48(8) 2_666
C3 O3 1.38(8) 1_555
C3 C5 1.41(9) 2_666
C8 C7 1.35(8) 2_666
C1 O2 1.24(7) 1_555
C1 O1 1.24(7) 1_555
C5 C6 1.41(9) 1_555
C7 C6 1.41(9) 1_555
C6 Cl1 1.76(6) 1_555
O2 Ru1 2.06(5) 2_667
O1 Ru1 2.05(5) 1_555
O3 C4 1.46(7) 2_666
C10 C11 1.35(8) 1_555
C10 C16 1.41(8) 1_555
C10 C9 1.52(8) 1_555
C11 O6 1.38(7) 2_666
C11 C13 1.41(9) 1_565
C16 C15 1.41(9) 1_555
C9 O4 1.24(8) 1_555
C9 O5 1.25(8) 1_555
C13 C14 1.41(9) 1_555
C15 C14 1.3(1) 1_565
C15 C16 1.41(9) 1_555
C14 Cl2 1.72(7) 1_555
O4 Ru1 2.05(5) 1_554
O5 Ru1 2.08(4) 2_666
O6 C12 1.46(7) 1_555
N1 C17 1.34(8) 2_666
N1 C22 1.37(9) 2_665
N1 Ru1 2.45(5) 2_666
C17 C18 1.40(9) 1_555
C17 C22 1.44(8) 2_766
C22 C21 1.44(9) 1_555
C21 C20 1.38(9) 1_655
C20 C19 1.44(9) 2_666
C19 C18 1.38(9) 1_555
Ru1 Ru1 2.30(1) 2_667
